data_4109923
loop_
_publ_author_name
'Juan-Manuel Herrera'
'Simon J. A. Pope'
'Anthony J. H. M. Meijer'
'Timothy L. Easun'
'Harry Adams'
'Wassim Z. Alsindi'
'Xue-Zhong Sun'
'Michael W. George'
'Stephen Faulkner'
'Michael D. Ward'

_publ_contact_author
; 
        Prof. Mike Ward
        Department of Chemistry
        University of Sheffield
        SHEFFIELD
        S3 7HF
;
_publ_contact_author_email m.d.ward@sheffield.ac.uk
_publ_contact_author_fax '0114 2229346'
_publ_section_title
;
 Photophysical and Structural Properties of Cyanoruthenate Complexes of
 Hexaazatriphenylene
;
_journal_name_full 'Journal of the American Chemical Society'
_journal_page_first 11491
_journal_page_last 11504
_journal_paper_doi 10.1021/ja072672w
_journal_volume 129
_journal_year 2007
_chemical_formula_sum 'C48 H60 N30 O21 Ru3 Sm2'
_chemical_formula_weight 1997.17
_chemical_name_systematic
; 
 ? 
;
_space_group_IT_number 15
_symmetry_cell_setting monoclinic
_symmetry_space_group_name_Hall '-C 2yc'
_symmetry_space_group_name_H-M 'C 1 2/c 1'
_atom_sites_solution_hydrogens geom
_atom_sites_solution_primary direct
_atom_sites_solution_secondary difmap
_audit_creation_method SHELXL-97
_cell_angle_alpha 90.00
_cell_angle_beta 124.669(4)
_cell_angle_gamma 90.00
_cell_formula_units_Z 4
_cell_length_a 33.057(10)
_cell_length_b 13.055(4)
_cell_length_c 19.390(6)
_cell_measurement_reflns_used 3871
_cell_measurement_temperature 150(2)
_cell_measurement_theta_max 26.131
_cell_measurement_theta_min 2.390
_cell_volume 6882(4)
_computing_cell_refinement 'Bruker SMART'
_computing_data_collection 'Bruker SMART'
_computing_data_reduction 'Bruker SAINT'
_computing_molecular_graphics 'Bruker SHELXTL'
_computing_publication_material 'Bruker SHELXTL'
_computing_structure_refinement 'SHELXL-97 (Sheldrick, 1997)'
_computing_structure_solution 'SHELXS-97 (Sheldrick, 1990)'
_diffrn_ambient_temperature 150(2)
_diffrn_measured_fraction_theta_full 1.000
_diffrn_measured_fraction_theta_max 1.000
_diffrn_measurement_device_type 'Bruker SMART CCD area detector'
_diffrn_measurement_method 'omega scans'
_diffrn_radiation_monochromator graphite
_diffrn_radiation_source 'fine-focus sealed tube'
_diffrn_radiation_type MoK\a
_diffrn_radiation_wavelength 0.71073
_diffrn_reflns_av_R_equivalents 0.1973
_diffrn_reflns_av_sigmaI/netI 0.1692
_diffrn_reflns_limit_h_max 39
_diffrn_reflns_limit_h_min -39
_diffrn_reflns_limit_k_max 15
_diffrn_reflns_limit_k_min -15
_diffrn_reflns_limit_l_max 23
_diffrn_reflns_limit_l_min -23
_diffrn_reflns_number 30860
_diffrn_reflns_theta_full 25.00
_diffrn_reflns_theta_max 25.00
_diffrn_reflns_theta_min 1.50
_exptl_absorpt_coefficient_mu 2.417
_exptl_absorpt_correction_T_max 0.8491
_exptl_absorpt_correction_T_min 0.6567
_exptl_absorpt_correction_type multi-scan
_exptl_absorpt_process_details sadabs
_exptl_crystal_colour orange
_exptl_crystal_density_diffrn 1.927
_exptl_crystal_description plate
_exptl_crystal_F_000 3928
_exptl_crystal_size_max 0.19
_exptl_crystal_size_mid 0.18
_exptl_crystal_size_min 0.07
_refine_diff_density_max 2.464
_refine_diff_density_min -4.016
_refine_diff_density_rms 0.332
_refine_ls_extinction_coef 0.00260(18)
_refine_ls_extinction_expression Fc^*^=kFc[1+0.001xFc^2^\l^3^/sin(2\q)]^-1/4^
_refine_ls_extinction_method SHELXL
_refine_ls_goodness_of_fit_ref 1.048
_refine_ls_hydrogen_treatment mixed
_refine_ls_matrix_type full
_refine_ls_number_parameters 465
_refine_ls_number_reflns 6069
_refine_ls_number_restraints 0
_refine_ls_restrained_S_all 1.048
_refine_ls_R_factor_all 0.1232
_refine_ls_R_factor_gt 0.0746
_refine_ls_shift/su_max 0.001
_refine_ls_shift/su_mean 0.000
_refine_ls_structure_factor_coef Fsqd
_refine_ls_weighting_details 'calc w=1/[\s^2^(Fo^2^)+(0.0892P)^2^+28.3100P] where P=(Fo^2^+2Fc^2^)/3'
_refine_ls_weighting_scheme calc
_refine_ls_wR_factor_gt 0.1733
_refine_ls_wR_factor_ref 0.2188
_reflns_number_gt 3940
_reflns_number_total 6069
_reflns_threshold_expression >2sigma(I)
_cod_data_source_file ja072672wsi20070501_014951_4.cif
_cod_data_source_block Sm[1]
_cod_original_cell_volume 6882(3)
_cod_database_code 4109923

loop_
_symmetry_equiv_pos_as_xyz
'x, y, z'
'-x, y, -z+1/2'
'x+1/2, y+1/2, z'
'-x+1/2, y+1/2, -z+1/2'
'-x, -y, -z'
'x, -y, z-1/2'
'-x+1/2, -y+1/2, -z'
'x+1/2, -y+1/2, z-1/2'

loop_
_atom_site_label
_atom_site_type_symbol
_atom_site_fract_x
_atom_site_fract_y
_atom_site_fract_z
_atom_site_U_iso_or_equiv
_atom_site_adp_type
_atom_site_occupancy
_atom_site_symmetry_multiplicity
_atom_site_calc_flag
_atom_site_refinement_flags
Sm1 Sm 0.12987(3) 0.18847(4) 1.03146(4) 0.0213(3) Uani 1 1 d .
Ru1 Ru 0.17560(4) 0.72553(7) 1.20840(7) 0.0232(4) Uani 1 1 d .
Ru2 Ru 0.0000 -0.01053(10) 0.7500 0.0205(4) Uani 1 2 d S
C6 C 0.0906(5) 0.6261(9) 1.0602(8) 0.023(3) Uani 1 1 d .
C2 C 0.0735(6) 0.7969(10) 1.0485(9) 0.029(3) Uani 1 1 d .
H2 H 0.0812 0.8651 1.0691 0.034 Uiso 1 1 calc R
C3 C 0.0294(6) 0.7785(9) 0.9737(9) 0.030(3) Uani 1 1 d .
H3 H 0.0091 0.8354 0.9428 0.036 Uiso 1 1 calc R
C5 C 0.0448(5) 0.6071(9) 0.9862(8) 0.022(3) Uani 1 1 d .
C26 C 0.0317(5) 0.5008(9) 0.9597(8) 0.019(3) Uani 1 1 d .
C22 C -0.0258(5) 0.3860(10) 0.8702(9) 0.030(3) Uani 1 1 d .
H22 H -0.0582 0.3696 0.8243 0.036 Uiso 1 1 calc R
C23 C 0.0083(5) 0.3052(10) 0.9109(9) 0.029(3) Uani 1 1 d .
H23 H -0.0014 0.2371 0.8908 0.035 Uiso 1 1 calc R
C25 C 0.0644(5) 0.4226(9) 1.0021(8) 0.019(3) Uani 1 1 d .
C15 C 0.1132(5) 0.4432(9) 1.0763(8) 0.023(3) Uani 1 1 d .
C13 C 0.1886(5) 0.3922(9) 1.1872(8) 0.024(3) Uani 1 1 d .
H13 H 0.2124 0.3400 1.2177 0.029 Uiso 1 1 calc R
C12 C 0.1997(5) 0.4917(9) 1.2190(8) 0.023(3) Uani 1 1 d .
H12 H 0.2304 0.5045 1.2704 0.027 Uiso 1 1 calc R
C16 C 0.1243(5) 0.5450(9) 1.1064(8) 0.017(3) Uani 1 1 d .
C31 C 0.2093(5) 0.7440(11) 1.1484(9) 0.029(3) Uani 1 1 d .
C35 C 0.2412(6) 0.7123(8) 1.3149(9) 0.029(4) Uani 1 1 d .
C33 C 0.1775(5) 0.8746(10) 1.2242(9) 0.034(4) Uani 1 1 d .
C37 C 0.1472(5) 0.7093(9) 1.2768(9) 0.025(3) Uani 1 1 d .
C46 C -0.0255(5) -0.2290(9) 0.7137(7) 0.020(3) Uani 1 1 d .
C45 C -0.0510(5) -0.3201(9) 0.6783(8) 0.024(3) Uani 1 1 d .
C43 C -0.1169(5) -0.2307(10) 0.5822(9) 0.031(3) Uani 1 1 d .
H43 H -0.1501 -0.2282 0.5348 0.037 Uiso 1 1 calc R
C42 C -0.0920(5) -0.1368(9) 0.6173(8) 0.028(3) Uani 1 1 d .
H42 H -0.1089 -0.0741 0.5930 0.034 Uiso 1 1 calc R
C53 C -0.0253(5) -0.4163(9) 0.7152(7) 0.021(3) Uani 1 1 d .
C52 C -0.0255(5) -0.5903(10) 0.7171(8) 0.025(3) Uani 1 1 d .
H52 H -0.0422 -0.6547 0.6960 0.029 Uiso 1 1 d R
C63 C 0.0450(5) 0.0954(9) 0.8289(8) 0.021(3) Uani 1 1 d .
C61 C -0.0272(5) -0.0078(8) 0.8223(8) 0.021(3) Uani 1 1 d .
N1 N 0.1061(5) 0.7230(7) 1.0937(7) 0.027(3) Uani 1 1 d .
N4 N 0.0136(4) 0.6853(7) 0.9422(7) 0.026(3) Uani 1 1 d .
N21 N -0.0152(4) 0.4831(8) 0.8923(7) 0.023(3) Uani 1 1 d .
N24 N 0.0537(4) 0.3232(7) 0.9769(6) 0.020(2) Uani 1 1 d .
N14 N 0.1462(4) 0.3667(7) 1.1161(6) 0.022(3) Uani 1 1 d .
N11 N 0.1685(4) 0.5698(7) 1.1796(6) 0.017(2) Uani 1 1 d .
N32 N 0.2294(5) 0.7526(9) 1.1163(8) 0.042(3) Uani 1 1 d .
N34 N 0.1773(4) 0.9635(8) 1.2328(8) 0.034(3) Uani 1 1 d .
N36 N 0.2808(4) 0.7077(7) 1.3754(7) 0.023(2) Uiso 1 1 d .
N38 N 0.1326(5) 0.6963(9) 1.3187(8) 0.032(3) Uani 1 1 d .
N41 N -0.0460(4) -0.1347(7) 0.6829(6) 0.021(2) Uani 1 1 d .
N51 N -0.0508(4) -0.5059(7) 0.6835(6) 0.022(3) Uani 1 1 d .
N44 N -0.0971(4) -0.3200(7) 0.6110(6) 0.024(3) Uani 1 1 d .
N64 N 0.0696(4) 0.1537(8) 0.8807(7) 0.026(3) Uani 1 1 d .
N62 N -0.0373(4) -0.0061(8) 0.8703(7) 0.028(3) Uani 1 1 d .
O11 O 0.1377(4) 0.3317(6) 0.9633(6) 0.029(2) Uani 1 1 d .
H111 H 0.1472 0.3935 0.9763 0.035 Uiso 1 1 d R
H112 H 0.1361 0.3224 0.9184 0.035 Uiso 1 1 d R
O12 O 0.1676(4) 0.1235(6) 0.9568(6) 0.033(2) Uani 1 1 d .
H121 H 0.1941 0.1437 0.9635 0.039 Uiso 1 1 d R
H122 H 0.1440 0.1529 0.9130 0.039 Uiso 1 1 d R
O13 O 0.0602(4) 0.0861(6) 1.0146(6) 0.033(2) Uani 1 1 d .
H131 H 0.0364 0.0508 0.9761 0.039 Uiso 1 1 d R
H132 H 0.0581 0.0743 1.0555 0.039 Uiso 1 1 d R
O14 O 0.1602(4) 0.0091(6) 1.0686(6) 0.034(2) Uani 1 1 d .
H141 H 0.1791 0.0077 1.0521 0.041 Uiso 1 1 d R
H142 H 0.1791 0.0003 1.1213 0.041 Uiso 1 1 d R
O15 O 0.1403(4) 0.1619(6) 1.1646(6) 0.031(2) Uani 1 1 d .
H151 H 0.1246 0.1918 1.1816 0.037 Uiso 1 1 d R
H152 H 0.1493 0.1042 1.1893 0.037 Uiso 1 1 d R
O1W O 0.1674(4) 0.5260(7) 0.0033(6) 0.037(3) Uani 1 1 d .
O2W O 0.2697(5) 0.5775(9) 0.0882(8) 0.069(4) Uani 1 1 d .
O3W O 0.1503(4) 0.4503(7) 0.3137(7) 0.043(3) Uani 1 1 d .
O4W O 0.2424(4) 0.9451(8) 0.0686(7) 0.050(3) Uani 1 1 d .
O5W O 0.0921(4) 0.2899(7) 0.2076(6) 0.037(3) Uani 1 1 d .
O6W O 0.2614(11) 0.165(2) 0.0047(18) 0.077(8) Uiso 0.50 1 d P

loop_
_atom_site_aniso_label
_atom_site_aniso_U_11
_atom_site_aniso_U_22
_atom_site_aniso_U_33
_atom_site_aniso_U_23
_atom_site_aniso_U_13
_atom_site_aniso_U_12
Sm1 0.0301(5) 0.0147(4) 0.0202(4) -0.0014(3) 0.0150(4) -0.0008(3)
Ru1 0.0310(7) 0.0151(5) 0.0237(7) 0.0008(4) 0.0158(6) -0.0013(5)
Ru2 0.0296(10) 0.0149(7) 0.0179(8) 0.000 0.0141(8) 0.000
C6 0.022(8) 0.028(7) 0.023(8) -0.001(6) 0.015(7) -0.005(6)
C2 0.041(9) 0.021(7) 0.022(8) 0.002(6) 0.017(7) 0.002(6)
C3 0.037(9) 0.017(6) 0.038(9) 0.002(6) 0.023(8) 0.001(6)
C5 0.028(8) 0.025(7) 0.020(7) -0.005(6) 0.018(7) -0.002(6)
C26 0.021(8) 0.028(7) 0.014(7) -0.003(5) 0.014(6) -0.004(6)
C22 0.029(9) 0.042(8) 0.031(9) -0.008(7) 0.024(7) -0.010(7)
C23 0.036(9) 0.028(7) 0.033(9) -0.001(6) 0.025(8) -0.005(7)
C25 0.019(7) 0.023(6) 0.021(7) 0.007(5) 0.016(6) 0.005(5)
C15 0.025(8) 0.025(7) 0.022(8) 0.004(6) 0.015(7) 0.004(6)
C13 0.026(8) 0.022(6) 0.020(7) 0.003(6) 0.010(7) 0.004(6)
C12 0.024(8) 0.024(7) 0.016(7) -0.005(5) 0.008(6) -0.003(6)
C16 0.020(7) 0.019(6) 0.019(7) 0.003(5) 0.015(6) -0.001(5)
C31 0.019(8) 0.040(8) 0.025(8) -0.005(6) 0.011(7) -0.012(6)
C35 0.058(11) 0.008(6) 0.035(9) 0.002(5) 0.035(9) -0.003(6)
C33 0.032(9) 0.020(7) 0.036(9) 0.010(6) 0.011(8) 0.000(6)
C37 0.022(8) 0.019(6) 0.026(8) -0.016(6) 0.009(7) -0.009(6)
C46 0.032(8) 0.024(6) 0.015(7) 0.002(5) 0.019(6) 0.007(6)
C45 0.033(8) 0.022(7) 0.024(8) -0.002(6) 0.020(7) -0.003(6)
C43 0.009(7) 0.035(8) 0.037(9) -0.008(7) 0.006(7) -0.005(6)
C42 0.043(10) 0.018(6) 0.013(7) -0.007(5) 0.010(7) -0.003(6)
C53 0.023(8) 0.025(6) 0.009(7) 0.002(5) 0.006(6) 0.005(5)
C52 0.023(8) 0.025(7) 0.023(8) -0.008(6) 0.012(6) -0.006(6)
C63 0.033(8) 0.018(6) 0.017(7) 0.006(6) 0.017(7) 0.004(6)
C61 0.026(8) 0.013(6) 0.015(7) 0.007(5) 0.006(6) 0.003(5)
N1 0.048(8) 0.015(5) 0.025(7) 0.000(5) 0.025(6) -0.005(5)
N4 0.032(7) 0.023(6) 0.021(6) 0.005(5) 0.013(6) 0.007(5)
N21 0.022(7) 0.029(6) 0.020(6) -0.005(5) 0.012(5) -0.005(5)
N24 0.017(6) 0.025(6) 0.013(6) -0.007(4) 0.006(5) -0.006(5)
N14 0.037(7) 0.012(5) 0.014(6) 0.005(4) 0.013(6) 0.004(5)
N11 0.019(6) 0.016(5) 0.015(6) 0.001(4) 0.009(5) -0.010(4)
N32 0.049(9) 0.045(8) 0.037(8) -0.009(6) 0.027(8) -0.008(7)
N34 0.031(7) 0.023(6) 0.038(8) 0.005(5) 0.015(6) 0.003(5)
N38 0.034(8) 0.044(7) 0.029(7) -0.006(5) 0.025(7) -0.005(6)
N41 0.028(7) 0.010(5) 0.018(6) -0.002(4) 0.009(5) -0.004(5)
N51 0.034(7) 0.016(5) 0.018(6) -0.001(4) 0.016(6) -0.007(5)
N44 0.041(8) 0.023(6) 0.010(6) 0.006(4) 0.015(6) 0.003(5)
N64 0.038(7) 0.018(5) 0.035(7) -0.001(5) 0.029(6) -0.002(5)
N62 0.026(7) 0.028(6) 0.025(7) 0.007(5) 0.012(6) 0.004(5)
O11 0.050(7) 0.023(4) 0.022(5) -0.002(4) 0.025(5) -0.002(4)
O12 0.032(6) 0.026(5) 0.043(6) -0.009(4) 0.023(5) -0.004(4)
O13 0.039(6) 0.030(5) 0.024(6) -0.005(4) 0.014(5) -0.014(4)
O14 0.043(7) 0.026(5) 0.029(6) -0.007(4) 0.018(5) 0.001(4)
O15 0.052(7) 0.018(4) 0.031(6) 0.003(4) 0.030(6) 0.007(4)
O1W 0.052(7) 0.023(5) 0.038(6) 0.001(4) 0.026(6) -0.004(5)
O2W 0.071(10) 0.065(8) 0.060(9) -0.007(6) 0.031(8) 0.019(7)
O3W 0.054(8) 0.027(5) 0.053(7) -0.001(5) 0.034(7) -0.001(5)
O4W 0.063(8) 0.037(6) 0.065(8) -0.004(5) 0.045(7) 0.001(6)
O5W 0.038(7) 0.043(6) 0.036(6) -0.002(5) 0.026(6) 0.004(5)

loop_
_atom_type_symbol
_atom_type_description
_atom_type_scat_dispersion_real
_atom_type_scat_dispersion_imag
_atom_type_scat_source
C C 0.0033 0.0016 'International Tables Vol C Tables 4.2.6.8 and 6.1.1.4'
H H 0.0000 0.0000 'International Tables Vol C Tables 4.2.6.8 and 6.1.1.4'
N N 0.0061 0.0033 'International Tables Vol C Tables 4.2.6.8 and 6.1.1.4'
O O 0.0106 0.0060 'International Tables Vol C Tables 4.2.6.8 and 6.1.1.4'
Ru Ru -1.2594 0.8363 'International Tables Vol C Tables 4.2.6.8 and 6.1.1.4'
Sm Sm -0.1638 3.4418 'International Tables Vol C Tables 4.2.6.8 and 6.1.1.4'

loop_
_geom_angle_atom_site_label_1
_geom_angle_atom_site_label_2
_geom_angle_atom_site_label_3
_geom_angle
_geom_angle_site_symmetry_1
_geom_angle_site_symmetry_3
O11 Sm1 O15 134.9(3) . .
O11 Sm1 N36 82.1(3) . 4_547
O15 Sm1 N36 81.3(4) . 4_547
O11 Sm1 N64 75.9(3) . .
O15 Sm1 N64 139.8(3) . .
N36 Sm1 N64 135.7(4) 4_547 .
O11 Sm1 O14 138.1(3) . .
O15 Sm1 O14 76.6(3) . .
N36 Sm1 O14 76.3(3) 4_547 .
N64 Sm1 O14 95.2(3) . .
O11 Sm1 O13 136.3(3) . .
O15 Sm1 O13 68.2(3) . .
N36 Sm1 O13 141.4(3) 4_547 .
N64 Sm1 O13 71.7(3) . .
O14 Sm1 O13 74.1(3) . .
O11 Sm1 O12 72.7(3) . .
O15 Sm1 O12 137.9(3) . .
N36 Sm1 O12 71.1(3) 4_547 .
N64 Sm1 O12 65.8(3) . .
O14 Sm1 O12 66.5(3) . .
O13 Sm1 O12 117.3(3) . .
O11 Sm1 N14 67.5(3) . .
O15 Sm1 N14 67.7(3) . .
N36 Sm1 N14 74.0(3) 4_547 .
N64 Sm1 N14 128.4(3) . .
O14 Sm1 N14 136.2(3) . .
O13 Sm1 N14 112.7(3) . .
O12 Sm1 N14 129.6(3) . .
O11 Sm1 N24 69.5(3) . .
O15 Sm1 N24 92.6(3) . .
N36 Sm1 N24 132.6(3) 4_547 .
N64 Sm1 N24 73.5(3) . .
O14 Sm1 N24 147.8(3) . .
O13 Sm1 N24 73.7(3) . .
O12 Sm1 N24 129.5(3) . .
N14 Sm1 N24 60.5(3) . .
C33 Ru1 C35 90.3(5) . .
C33 Ru1 C37 89.3(6) . .
C35 Ru1 C37 87.1(5) . .
C33 Ru1 C31 89.5(6) . .
C35 Ru1 C31 88.6(6) . .
C37 Ru1 C31 175.5(5) . .
C33 Ru1 N11 174.5(5) . .
C35 Ru1 N11 94.8(4) . .
C37 Ru1 N11 92.8(4) . .
C31 Ru1 N11 88.7(5) . .
C33 Ru1 N1 95.7(5) . .
C35 Ru1 N1 174.0(4) . .
C37 Ru1 N1 93.3(5) . .
C31 Ru1 N1 91.2(5) . .
N11 Ru1 N1 79.2(4) . .
C63 Ru2 C63 90.8(7) . 2_556
C63 Ru2 C61 95.0(5) . 2_556
C63 Ru2 C61 83.6(5) 2_556 2_556
C63 Ru2 C61 83.6(5) . .
C63 Ru2 C61 95.0(5) 2_556 .
C61 Ru2 C61 178.0(6) 2_556 .
C63 Ru2 N41 170.9(4) . .
C63 Ru2 N41 95.8(5) 2_556 .
C61 Ru2 N41 92.0(4) 2_556 .
C61 Ru2 N41 89.6(4) . .
C63 Ru2 N41 95.8(5) . 2_556
C63 Ru2 N41 170.9(4) 2_556 2_556
C61 Ru2 N41 89.6(4) 2_556 2_556
C61 Ru2 N41 92.0(4) . 2_556
N41 Ru2 N41 78.5(6) . 2_556
N1 C6 C5 122.9(12) . .
N1 C6 C16 115.9(12) . .
C5 C6 C16 121.2(11) . .
N1 C2 C3 122.9(12) . .
N1 C2 H2 118.6 . .
C3 C2 H2 118.6 . .
N4 C3 C2 123.3(13) . .
N4 C3 H3 118.4 . .
C2 C3 H3 118.4 . .
N4 C5 C6 120.5(11) . .
N4 C5 C26 122.0(12) . .
C6 C5 C26 117.6(12) . .
N21 C26 C25 121.8(11) . .
N21 C26 C5 116.5(11) . .
C25 C26 C5 121.6(12) . .
N21 C22 C23 123.9(14) . .
N21 C22 H22 118.1 . .
C23 C22 H22 118.1 . .
N24 C23 C22 120.8(12) . .
N24 C23 H23 119.6 . .
C22 C23 H23 119.6 . .
N24 C25 C26 122.7(12) . .
N24 C25 C15 116.6(10) . .
C26 C25 C15 120.6(11) . .
N14 C15 C16 121.6(12) . .
N14 C15 C25 120.7(11) . .
C16 C15 C25 117.7(11) . .
N14 C13 C12 123.2(12) . .
N14 C13 H13 118.4 . .
C12 C13 H13 118.4 . .
N11 C12 C13 122.3(12) . .
N11 C12 H12 118.9 . .
C13 C12 H12 118.9 . .
N11 C16 C15 121.4(11) . .
N11 C16 C6 117.7(10) . .
C15 C16 C6 120.9(12) . .
N32 C31 Ru1 177.9(14) . .
N36 C35 Ru1 176.2(11) . .
N34 C33 Ru1 178.1(13) . .
N38 C37 Ru1 176.6(13) . .
N41 C46 C45 122.9(12) . .
N41 C46 C46 115.8(7) . 2_556
C45 C46 C46 121.3(8) . 2_556
N44 C45 C46 121.2(12) . .
N44 C45 C53 120.5(11) . .
C46 C45 C53 118.2(13) . .
N44 C43 C42 123.9(14) . .
N44 C43 H43 118.1 . .
C42 C43 H43 118.1 . .
N41 C42 C43 121.2(12) . .
N41 C42 H42 119.4 . .
C43 C42 H42 119.4 . .
N51 C53 C53 121.0(7) . 2_556
N51 C53 C45 118.5(12) . .
C53 C53 C45 120.4(8) 2_556 .
N51 C52 C52 122.8(7) . 2_556
N51 C52 H52 118.4 . .
C52 C52 H52 118.8 2_556 .
N64 C63 Ru2 172.1(11) . .
N62 C61 Ru2 172.6(12) . .
C2 N1 C6 114.1(12) . .
C2 N1 Ru1 132.1(9) . .
C6 N1 Ru1 113.7(9) . .
C3 N4 C5 116.3(12) . .
C22 N21 C26 114.8(11) . .
C23 N24 C25 115.8(11) . .
C23 N24 Sm1 123.0(8) . .
C25 N24 Sm1 118.6(8) . .
C13 N14 C15 116.0(10) . .
C13 N14 Sm1 124.7(8) . .
C15 N14 Sm1 118.0(8) . .
C12 N11 C16 115.5(10) . .
C12 N11 Ru1 131.1(9) . .
C16 N11 Ru1 113.4(8) . .
C35 N36 Sm1 161.0(10) . 4_557
C42 N41 C46 114.7(10) . .
C42 N41 Ru2 130.4(8) . .
C46 N41 Ru2 115.0(9) . .
C52 N51 C53 116.1(12) . .
C43 N44 C45 116.1(11) . .
C63 N64 Sm1 148.2(9) . .
Sm1 O11 H111 135.8 . .
Sm1 O11 H112 119.4 . .
H111 O11 H112 103.8 . .
Sm1 O12 H121 127.4 . .
Sm1 O12 H122 87.1 . .
H121 O12 H122 107.1 . .
Sm1 O13 H131 136.6 . .
Sm1 O13 H132 122.0 . .
H131 O13 H132 101.1 . .
Sm1 O14 H141 99.9 . .
Sm1 O14 H142 112.1 . .
H141 O14 H142 104.8 . .
Sm1 O15 H151 126.7 . .
Sm1 O15 H152 121.2 . .
H151 O15 H152 106.5 . .

loop_
_geom_bond_atom_site_label_1
_geom_bond_atom_site_label_2
_geom_bond_distance
_geom_bond_site_symmetry_2
Sm1 O11 2.388(8) .
Sm1 O15 2.427(9) .
Sm1 N36 2.445(12) 4_547
Sm1 N64 2.468(12) .
Sm1 O14 2.487(8) .
Sm1 O13 2.516(9) .
Sm1 O12 2.534(9) .
Sm1 N14 2.718(10) .
Sm1 N24 2.742(10) .
Ru1 C33 1.966(14) .
Ru1 C35 1.976(16) .
Ru1 C37 2.026(15) .
Ru1 C31 2.031(15) .
Ru1 N11 2.086(9) .
Ru1 N1 2.100(12) .
Ru2 C63 1.970(14) .
Ru2 C63 1.970(14) 2_556
Ru2 C61 2.052(14) 2_556
Ru2 C61 2.052(14) .
Ru2 N41 2.093(10) .
Ru2 N41 2.093(10) 2_556
C6 N1 1.380(16) .
C6 C5 1.394(18) .
C6 C16 1.425(17) .
C2 N1 1.336(17) .
C2 C3 1.37(2) .
C2 H2 0.9500 .
C3 N4 1.329(16) .
C3 H3 0.9500 .
C5 N4 1.353(16) .
C5 C26 1.457(17) .
C26 N21 1.365(16) .
C26 C25 1.369(17) .
C22 N21 1.319(16) .
C22 C23 1.41(2) .
C22 H22 0.9500 .
C23 N24 1.327(17) .
C23 H23 0.9500 .
C25 N24 1.361(15) .
C25 C15 1.452(18) .
C15 N14 1.352(16) .
C15 C16 1.413(17) .
C13 N14 1.332(16) .
C13 C12 1.395(17) .
C13 H13 0.9500 .
C12 N11 1.338(16) .
C12 H12 0.9500 .
C16 N11 1.376(16) .
C31 N32 1.147(17) .
C35 N36 1.160(18) .
C33 N34 1.173(17) .
C37 N38 1.169(17) .
C46 N41 1.367(16) .
C46 C45 1.393(18) .
C46 C46 1.46(3) 2_556
C45 N44 1.326(17) .
C45 C53 1.456(17) .
C43 N44 1.298(17) .
C43 C42 1.417(18) .
C43 H43 0.9500 .
C42 N41 1.317(17) .
C42 H42 0.9500 .
C53 N51 1.367(16) .
C53 C53 1.43(2) 2_556
C52 N51 1.311(16) .
C52 C52 1.42(3) 2_556
C52 H52 0.9599 .
C63 N64 1.149(16) .
C61 N62 1.153(16) .
N36 Sm1 2.445(12) 4_557
O11 H111 0.8500 .
O11 H112 0.8500 .
O12 H121 0.8500 .
O12 H122 0.8499 .
O13 H131 0.8500 .
O13 H132 0.8502 .
O14 H141 0.8500 .
O14 H142 0.8501 .
O15 H151 0.8499 .
O15 H152 0.8498 .

loop_
_geom_torsion_atom_site_label_1
_geom_torsion_atom_site_label_2
_geom_torsion_atom_site_label_3
_geom_torsion_atom_site_label_4
_geom_torsion
_geom_torsion_site_symmetry_1
_geom_torsion_site_symmetry_4
N1 C2 C3 N4 5(2) . .
N1 C6 C5 N4 2.1(19) . .
C16 C6 C5 N4 -178.7(11) . .
N1 C6 C5 C26 -176.8(11) . .
C16 C6 C5 C26 2.4(18) . .
N4 C5 C26 N21 -5.7(17) . .
C6 C5 C26 N21 173.2(11) . .
N4 C5 C26 C25 176.5(12) . .
C6 C5 C26 C25 -4.6(18) . .
N21 C22 C23 N24 2(2) . .
N21 C26 C25 N24 4.6(18) . .
C5 C26 C25 N24 -177.7(11) . .
N21 C26 C25 C15 -176.6(11) . .
C5 C26 C25 C15 1.1(18) . .
N24 C25 C15 N14 1.7(17) . .
C26 C25 C15 N14 -177.1(11) . .
N24 C25 C15 C16 -176.7(11) . .
C26 C25 C15 C16 4.5(17) . .
N14 C13 C12 N11 -1(2) . .
N14 C15 C16 N11 -3.0(18) . .
C25 C15 C16 N11 175.4(11) . .
N14 C15 C16 C6 175.0(11) . .
C25 C15 C16 C6 -6.6(18) . .
N1 C6 C16 N11 0.6(16) . .
C5 C6 C16 N11 -178.7(11) . .
N1 C6 C16 C15 -177.5(11) . .
C5 C6 C16 C15 3.2(19) . .
C33 Ru1 C31 N32 121(36) . .
C35 Ru1 C31 N32 30(36) . .
C37 Ru1 C31 N32 46(40) . .
N11 Ru1 C31 N32 -64(36) . .
N1 Ru1 C31 N32 -144(36) . .
C33 Ru1 C35 N36 -64(18) . .
C37 Ru1 C35 N36 -153(18) . .
C31 Ru1 C35 N36 25(18) . .
N11 Ru1 C35 N36 114(18) . .
N1 Ru1 C35 N36 113(16) . .
C35 Ru1 C33 N34 -137(40) . .
C37 Ru1 C33 N34 -50(40) . .
C31 Ru1 C33 N34 134(40) . .
N11 Ru1 C33 N34 63(43) . .
N1 Ru1 C33 N34 43(40) . .
C33 Ru1 C37 N38 -128(19) . .
C35 Ru1 C37 N38 -38(19) . .
C31 Ru1 C37 N38 -53(22) . .
N11 Ru1 C37 N38 57(19) . .
N1 Ru1 C37 N38 136(19) . .
N41 C46 C45 N44 1.0(19) . .
C46 C46 C45 N44 -178.4(14) 2_556 .
N41 C46 C45 C53 178.8(11) . .
C46 C46 C45 C53 -1(2) 2_556 .
N44 C43 C42 N41 0(2) . .
N44 C45 C53 N51 -5.4(18) . .
C46 C45 C53 N51 176.7(11) . .
N44 C45 C53 C53 176.3(14) . 2_556
C46 C45 C53 C53 -2(2) . 2_556
C63 Ru2 C63 N64 110(9) 2_556 .
C61 Ru2 C63 N64 -166(9) 2_556 .
C61 Ru2 C63 N64 15(9) . .
N41 Ru2 C63 N64 -26(11) . .
N41 Ru2 C63 N64 -76(9) 2_556 .
C63 Ru2 C61 N62 -44(8) . .
C63 Ru2 C61 N62 -134(8) 2_556 .
C61 Ru2 C61 N62 -89(8) 2_556 .
N41 Ru2 C61 N62 130(8) . .
N41 Ru2 C61 N62 52(8) 2_556 .
C3 C2 N1 C6 -2.5(19) . .
C3 C2 N1 Ru1 180.0(10) . .
C5 C6 N1 C2 -0.8(18) . .
C16 C6 N1 C2 180.0(11) . .
C5 C6 N1 Ru1 177.2(10) . .
C16 C6 N1 Ru1 -2.0(14) . .
C33 Ru1 N1 C2 -2.3(13) . .
C35 Ru1 N1 C2 -180(100) . .
C37 Ru1 N1 C2 87.3(13) . .
C31 Ru1 N1 C2 -92.0(13) . .
N11 Ru1 N1 C2 179.6(13) . .
C33 Ru1 N1 C6 -179.9(9) . .
C35 Ru1 N1 C6 3(5) . .
C37 Ru1 N1 C6 -90.2(9) . .
C31 Ru1 N1 C6 90.5(9) . .
N11 Ru1 N1 C6 2.0(8) . .
C2 C3 N4 C5 -3(2) . .
C6 C5 N4 C3 0.0(18) . .
C26 C5 N4 C3 178.8(11) . .
C23 C22 N21 C26 -1.2(18) . .
C25 C26 N21 C22 -2.0(17) . .
C5 C26 N21 C22 -179.8(11) . .
C22 C23 N24 C25 0.6(18) . .
C22 C23 N24 Sm1 -161.1(9) . .
C26 C25 N24 C23 -3.7(17) . .
C15 C25 N24 C23 177.5(11) . .
C26 C25 N24 Sm1 158.8(9) . .
C15 C25 N24 Sm1 -20.0(13) . .
O11 Sm1 N24 C23 105.9(10) . .
O15 Sm1 N24 C23 -116.5(10) . .
N36 Sm1 N24 C23 163.0(9) 4_547 .
N64 Sm1 N24 C23 25.1(9) . .
O14 Sm1 N24 C23 -47.8(12) . .
O13 Sm1 N24 C23 -50.2(10) . .
O12 Sm1 N24 C23 62.1(11) . .
N14 Sm1 N24 C23 -179.0(11) . .
O11 Sm1 N24 C25 -55.3(8) . .
O15 Sm1 N24 C25 82.3(9) . .
N36 Sm1 N24 C25 1.8(10) 4_547 .
N64 Sm1 N24 C25 -136.1(9) . .
O14 Sm1 N24 C25 151.0(8) . .
O13 Sm1 N24 C25 148.7(9) . .
O12 Sm1 N24 C25 -99.1(9) . .
N14 Sm1 N24 C25 19.8(8) . .
C12 C13 N14 C15 -1.6(18) . .
C12 C13 N14 Sm1 165.0(9) . .
C16 C15 N14 C13 3.3(18) . .
C25 C15 N14 C13 -175.0(11) . .
C16 C15 N14 Sm1 -164.2(9) . .
C25 C15 N14 Sm1 17.5(15) . .
O11 Sm1 N14 C13 -106.4(10) . .
O15 Sm1 N14 C13 68.5(10) . .
N36 Sm1 N14 C13 -18.4(9) 4_547 .
N64 Sm1 N14 C13 -154.7(9) . .
O14 Sm1 N14 C13 30.7(12) . .
O13 Sm1 N14 C13 121.2(10) . .
O12 Sm1 N14 C13 -66.0(10) . .
N24 Sm1 N14 C13 175.3(11) . .
O11 Sm1 N14 C15 59.9(9) . .
O15 Sm1 N14 C15 -125.2(10) . .
N36 Sm1 N14 C15 147.9(10) 4_547 .
N64 Sm1 N14 C15 11.6(11) . .
O14 Sm1 N14 C15 -163.0(8) . .
O13 Sm1 N14 C15 -72.5(9) . .
O12 Sm1 N14 C15 100.3(9) . .
N24 Sm1 N14 C15 -18.4(8) . .
C13 C12 N11 C16 1.2(18) . .
C13 C12 N11 Ru1 -177.2(9) . .
C15 C16 N11 C12 0.6(16) . .
C6 C16 N11 C12 -177.4(11) . .
C15 C16 N11 Ru1 179.3(9) . .
C6 C16 N11 Ru1 1.2(13) . .
C33 Ru1 N11 C12 156(5) . .
C35 Ru1 N11 C12 -3.3(12) . .
C37 Ru1 N11 C12 -90.6(11) . .
C31 Ru1 N11 C12 85.2(11) . .
N1 Ru1 N11 C12 176.7(11) . .
C33 Ru1 N11 C16 -22(6) . .
C35 Ru1 N11 C16 178.4(8) . .
C37 Ru1 N11 C16 91.1(9) . .
C31 Ru1 N11 C16 -93.2(9) . .
N1 Ru1 N11 C16 -1.7(8) . .
Ru1 C35 N36 Sm1 -42(19) . 4_557
C43 C42 N41 C46 -1.0(18) . .
C43 C42 N41 Ru2 -178.6(10) . .
C45 C46 N41 C42 0.5(18) . .
C46 C46 N41 C42 180.0(13) 2_556 .
C45 C46 N41 Ru2 178.5(9) . .
C46 C46 N41 Ru2 -2.1(16) 2_556 .
C63 Ru2 N41 C42 127(3) . .
C63 Ru2 N41 C42 -8.7(12) 2_556 .
C61 Ru2 N41 C42 -92.5(12) 2_556 .
C61 Ru2 N41 C42 86.2(12) . .
N41 Ru2 N41 C42 178.3(14) 2_556 .
C63 Ru2 N41 C46 -50(3) . .
C63 Ru2 N41 C46 173.7(9) 2_556 .
C61 Ru2 N41 C46 89.9(9) 2_556 .
C61 Ru2 N41 C46 -91.3(9) . .
N41 Ru2 N41 C46 0.8(6) 2_556 .
C52 C52 N51 C53 0(2) 2_556 .
C53 C53 N51 C52 -4(2) 2_556 .
C45 C53 N51 C52 177.7(11) . .
C42 C43 N44 C45 1(2) . .
C46 C45 N44 C43 -1.8(18) . .
C53 C45 N44 C43 -179.6(12) . .
Ru2 C63 N64 Sm1 47(10) . .
O11 Sm1 N64 C63 162(2) . .
O15 Sm1 N64 C63 -51(2) . .
N36 Sm1 N64 C63 99.7(19) 4_547 .
O14 Sm1 N64 C63 24(2) . .
O13 Sm1 N64 C63 -47.4(19) . .
O12 Sm1 N64 C63 85.3(19) . .
N14 Sm1 N64 C63 -152.3(18) . .
N24 Sm1 N64 C63 -125(2) . .
